data_1502076
loop_
_publ_author_name
'Hergu\'e, No\'emie'
'Mallet, Charlotte'
'Savitha, Gurunathan'
'Allain, Magali'
'Fr\`ere, Pierre'
'Roncali, Jean'

_publ_section_title
;
 Facile synthesis of 3-alkoxy-4-cyanothiophenes as new building blocks for
 donor-acceptor conjugated systems.
;
_journal_issue 7
_journal_name_full 'Organic letters'
_journal_page_first 1762
_journal_page_last 1765
_journal_paper_doi 10.1021/ol200296j
_journal_volume 13
_journal_year 2011
_chemical_formula_moiety 'C26 H36 N2 O2 S2'
_chemical_formula_sum 'C26 H36 N2 O2 S2'
_chemical_formula_weight 472.69
_space_group_IT_number 2
_symmetry_cell_setting triclinic
_symmetry_space_group_name_Hall '-P 1'
_symmetry_space_group_name_H-M 'P -1'
_audit_creation_date 2009-09-21T18:14:34-00:00
_audit_creation_method 'WinGX routine CIF_UPDATE'
_cell_angle_alpha 77.02(3)
_cell_angle_beta 83.19(3)
_cell_angle_gamma 82.81(3)
_cell_formula_units_Z 2
_cell_length_a 5.046(2)
_cell_length_b 14.874(5)
_cell_length_c 18.545(7)
_cell_measurement_reflns_used 2378
_cell_measurement_temperature 293(2)
_cell_measurement_theta_max 26
_cell_measurement_theta_min 2.4
_cell_volume 1339.7(9)
_computing_cell_refinement 'Dirax/lsq (Duisenberg & Schreurs, 1989-2000)'
_computing_data_collection 'Collect (Nonius BV, 1997-2000)'
_computing_data_reduction 'EvalCCD (Duisenberg & Schreurs 1990-2000)'
_computing_molecular_graphics 'DIAMOND 3.2c (Crystal Impact GbR 2005)'
_computing_publication_material 'WinGX publication routines (Farrugia, 1999)'
_computing_structure_refinement 'SHELXL-97 (Sheldrick, 1997)'
_computing_structure_solution 'Direct methods (Sir92,Altomare et al.,1993)'
_diffrn_ambient_temperature 293(2)
_diffrn_detector_area_resol_mean 9
_diffrn_measured_fraction_theta_full 0.991
_diffrn_measured_fraction_theta_max 0.991
_diffrn_measurement_device_type KappaCCD
_diffrn_measurement_method CCD
_diffrn_radiation_probe x-ray
_diffrn_radiation_type MoK\a
_diffrn_radiation_wavelength 0.71073
_diffrn_reflns_av_R_equivalents 0.1188
_diffrn_reflns_limit_h_max 6
_diffrn_reflns_limit_h_min -6
_diffrn_reflns_limit_k_max 18
_diffrn_reflns_limit_k_min -18
_diffrn_reflns_limit_l_max 22
_diffrn_reflns_limit_l_min -22
_diffrn_reflns_number 19910
_diffrn_reflns_theta_full 26
_diffrn_reflns_theta_max 26
_diffrn_reflns_theta_min 2.4
_exptl_absorpt_coefficient_mu 0.222
_exptl_absorpt_correction_T_max 0.996
_exptl_absorpt_correction_T_min 0.756
_exptl_absorpt_correction_type multi-scan
_exptl_absorpt_process_details
;
 '(SADABS (Sheldrick, Bruker, 2000))'
;
_exptl_crystal_colour colorless
_exptl_crystal_density_diffrn 1.172
_exptl_crystal_density_method 'not measured'
_exptl_crystal_description plate
_exptl_crystal_F_000 508
_exptl_crystal_size_max 0.13
_exptl_crystal_size_mid 0.12
_exptl_crystal_size_min 0.02
_refine_diff_density_max 0.741
_refine_diff_density_min -0.302
_refine_ls_extinction_method none
_refine_ls_goodness_of_fit_ref 1.021
_refine_ls_hydrogen_treatment constr
_refine_ls_matrix_type full
_refine_ls_number_parameters 293
_refine_ls_number_reflns 5226
_refine_ls_number_restraints 0
_refine_ls_restrained_S_all 1.021
_refine_ls_R_factor_gt 0.0911
_refine_ls_shift/su_max 0
_refine_ls_structure_factor_coef Fsqd
_refine_ls_weighting_details 'calc w=1/[\s^2^(Fo^2^)+(0.0875P)^2^+1.6335P] where P=(Fo^2^+2Fc^2^)/3'
_refine_ls_weighting_scheme calc
_refine_ls_wR_factor_ref 0.246
_reflns_number_gt 2485
_reflns_number_total 5226
_reflns_threshold_expression >2sigma(I)
_cod_data_source_file ol200296j_si_003.cif
_cod_data_source_block nanny
_cod_database_code 1502076

loop_
_symmetry_equiv_pos_as_xyz
'x, y, z'
'-x, -y, -z'

loop_
_atom_site_label
_atom_site_type_symbol
_atom_site_fract_x
_atom_site_fract_y
_atom_site_fract_z
_atom_site_U_iso_or_equiv
_atom_site_adp_type
_atom_site_occupancy
_atom_site_calc_flag
_atom_site_refinement_flags
C1 C -0.1020(9) 0.5351(3) 0.4852(2) 0.0411(11) Uani 1 d .
C2 C -0.2361(9) 0.5443(3) 0.4225(2) 0.0427(11) Uani 1 d .
C3 C -0.1942(11) 0.4831(3) 0.3731(3) 0.0536(13) Uani 1 d .
C4 C -0.4266(9) 0.6243(3) 0.4103(3) 0.0454(11) Uani 1 d .
C5 C -0.4344(10) 0.6739(3) 0.4625(3) 0.0537(13) Uani 1 d .
H5 H -0.5455 0.7286 0.463 0.064 Uiso 1 calc R
C6 C -0.7346(11) 0.7266(3) 0.3356(3) 0.0573(14) Uani 1 d .
H6A H -0.6401 0.7767 0.3423 0.069 Uiso 1 calc R
H6B H -0.8937 0.7226 0.3706 0.069 Uiso 1 calc R
C7 C -0.8153(14) 0.7470(4) 0.2574(4) 0.084(2) Uani 1 d .
H7 H -0.65 0.7584 0.2247 0.1 Uiso 1 calc R
C8 C -0.9962(17) 0.8388(5) 0.2437(4) 0.108(3) Uani 1 d .
H8A H -1.0749 0.846 0.1972 0.13 Uiso 1 calc R
H8B H -1.1414 0.8364 0.2831 0.13 Uiso 1 calc R
C9 C -0.849(2) 0.9228(6) 0.2403(6) 0.154(4) Uani 1 d .
H9A H -0.7983 0.9219 0.2888 0.231 Uiso 1 calc R
H9B H -0.9637 0.9784 0.2239 0.231 Uiso 1 calc R
H9C H -0.6906 0.9211 0.2061 0.231 Uiso 1 calc R
C10 C -0.9199(17) 0.6745(6) 0.2361(4) 0.110(3) Uani 1 d .
H10A H -1.0994 0.6693 0.2609 0.132 Uiso 1 calc R
H10B H -0.8119 0.6173 0.2552 0.132 Uiso 1 calc R
C11 C -0.9365(18) 0.6805(6) 0.1519(4) 0.108(3) Uani 1 d .
H11A H -1.0315 0.7398 0.1312 0.13 Uiso 1 calc R
H11B H -0.7559 0.6789 0.1272 0.13 Uiso 1 calc R
C12 C -1.068(2) 0.6080(7) 0.1355(6) 0.149(4) Uani 1 d .
H12A H -1.2511 0.6108 0.1583 0.178 Uiso 1 calc R
H12B H -0.9769 0.5484 0.1573 0.178 Uiso 1 calc R
C13 C -1.071(3) 0.6151(8) 0.0530(5) 0.175(5) Uani 1 d .
H13A H -1.1971 0.6659 0.0334 0.263 Uiso 1 calc R
H13B H -1.1217 0.5585 0.0447 0.263 Uiso 1 calc R
H13C H -0.895 0.6253 0.0287 0.263 Uiso 1 calc R
C14 C -0.0489(10) 0.0401(3) 0.4732(3) 0.0544(13) Uani 1 d .
C15 C -0.2170(11) 0.0449(3) 0.4194(3) 0.0580(14) Uani 1 d .
C16 C -0.3433(13) -0.0308(4) 0.4068(3) 0.0712(17) Uani 1 d .
C17 C -0.2728(12) 0.1361(4) 0.3769(3) 0.0619(15) Uani 1 d .
C18 C -0.1459(12) 0.1992(4) 0.3996(3) 0.0717(17) Uani 1 d .
H18 H -0.1592 0.2623 0.3783 0.086 Uiso 1 calc R
C19 C -0.4799(15) 0.2424(4) 0.2802(4) 0.089(2) Uani 1 d .
H19A H -0.3128 0.2708 0.2685 0.106 Uiso 1 calc R
H19B H -0.603 0.2786 0.3096 0.106 Uiso 1 calc R
C20 C -0.5927(17) 0.2413(5) 0.2125(4) 0.105(3) Uani 1 d .
H20 H -0.7551 0.2094 0.2284 0.127 Uiso 1 calc R
C21 C -0.6923(19) 0.3415(6) 0.1741(5) 0.124(3) Uani 1 d .
H21A H -0.7945 0.3385 0.1337 0.148 Uiso 1 calc R
H21B H -0.8131 0.3692 0.2097 0.148 Uiso 1 calc R
C22 C -0.482(2) 0.4015(7) 0.1447(6) 0.161(4) Uani 1 d .
H22A H -0.4072 0.417 0.185 0.242 Uiso 1 calc R
H22B H -0.5558 0.4572 0.1133 0.242 Uiso 1 calc R
H22C H -0.3442 0.37 0.1164 0.242 Uiso 1 calc R
C23 C -0.4219(18) 0.1855(6) 0.1638(4) 0.116(3) Uani 1 d .
H23A H -0.3679 0.1254 0.1943 0.139 Uiso 1 calc R
H23B H -0.2603 0.2158 0.1456 0.139 Uiso 1 calc R
C24 C -0.542(2) 0.1696(8) 0.0983(6) 0.171(4) Uani 1 d .
H24A H -0.5958 0.229 0.0667 0.205 Uiso 1 calc R
H24B H -0.7012 0.1376 0.1154 0.205 Uiso 1 calc R
C25 C -0.345(4) 0.1127(13) 0.0533(9) 0.243(9) Uani 1 d .
H25A H -0.1711 0.1364 0.0462 0.291 Uiso 1 calc R
H25B H -0.3243 0.0488 0.0805 0.291 Uiso 1 calc R
C26 C -0.429(6) 0.1159(14) -0.0126(13) 0.375(17) Uani 1 d .
H26A H -0.3134 0.0738 -0.0374 0.563 Uiso 1 calc R
H26B H -0.427 0.1778 -0.0421 0.563 Uiso 1 calc R
H26C H -0.6091 0.0985 -0.0058 0.563 Uiso 1 calc R
N1 N -0.1647(11) 0.4339(3) 0.3323(3) 0.0771(15) Uani 1 d .
N2 N -0.4479(13) -0.0895(4) 0.3965(3) 0.0958(19) Uani 1 d .
O1 O -0.5646(7) 0.6409(2) 0.34994(19) 0.0593(10) Uani 1 d .
O2 O -0.4315(10) 0.1485(3) 0.3220(2) 0.0841(13) Uani 1 d .
S1 S -0.2191(3) 0.62588(8) 0.52795(7) 0.0551(4) Uani 1 d .
S2 S 0.0387(3) 0.14866(9) 0.47100(9) 0.0716(5) Uani 1 d .

loop_
_atom_site_aniso_label
_atom_site_aniso_U_11
_atom_site_aniso_U_22
_atom_site_aniso_U_33
_atom_site_aniso_U_23
_atom_site_aniso_U_13
_atom_site_aniso_U_12
C1 0.045(3) 0.031(2) 0.047(3) -0.0060(19) 0.001(2) -0.0121(19)
C2 0.058(3) 0.031(2) 0.040(3) -0.005(2) -0.005(2) -0.011(2)
C3 0.069(4) 0.040(3) 0.051(3) -0.005(2) -0.018(3) -0.002(2)
C4 0.049(3) 0.039(2) 0.048(3) -0.006(2) -0.004(2) -0.009(2)
C5 0.063(3) 0.040(3) 0.059(3) -0.013(2) -0.013(3) 0.005(2)
C6 0.059(3) 0.045(3) 0.065(3) -0.008(2) -0.011(3) 0.003(2)
C7 0.099(5) 0.064(4) 0.091(5) -0.013(3) -0.052(4) 0.012(4)
C8 0.128(6) 0.090(5) 0.111(6) -0.029(4) -0.065(5) 0.040(5)
C9 0.192(10) 0.079(6) 0.180(10) 0.001(6) -0.067(8) 0.021(6)
C10 0.118(6) 0.104(6) 0.106(6) -0.007(5) -0.042(5) 0.003(5)
C11 0.138(7) 0.110(6) 0.079(5) -0.024(4) -0.043(5) 0.011(5)
C12 0.180(10) 0.139(9) 0.132(9) -0.038(7) -0.036(7) 0.001(8)
C13 0.251(13) 0.182(11) 0.104(7) -0.042(7) -0.058(8) -0.010(9)
C14 0.065(3) 0.038(3) 0.062(4) -0.018(2) 0.007(3) -0.010(2)
C15 0.077(4) 0.038(3) 0.061(3) -0.018(2) 0.007(3) -0.014(3)
C16 0.098(5) 0.051(3) 0.067(4) -0.019(3) -0.008(3) -0.008(3)
C17 0.077(4) 0.050(3) 0.057(3) -0.013(3) 0.003(3) -0.006(3)
C18 0.102(5) 0.034(3) 0.079(4) -0.011(3) -0.010(3) -0.010(3)
C19 0.119(6) 0.066(4) 0.079(5) -0.009(3) -0.027(4) 0.000(4)
C20 0.121(6) 0.093(5) 0.094(5) -0.017(4) -0.027(5) 0.032(5)
C21 0.136(8) 0.105(6) 0.117(7) -0.008(5) -0.026(6) 0.023(6)
C22 0.144(9) 0.104(7) 0.209(12) 0.024(7) -0.027(8) -0.007(7)
C23 0.143(7) 0.117(6) 0.081(5) -0.021(5) -0.022(5) 0.027(5)
C24 0.201(12) 0.178(11) 0.147(10) -0.058(9) -0.062(9) 0.012(9)
C25 0.299(19) 0.30(2) 0.185(14) -0.176(15) -0.044(14) -0.001(15)
C26 0.57(5) 0.25(2) 0.32(3) -0.15(2) 0.16(3) -0.14(3)
N1 0.113(4) 0.055(3) 0.067(3) -0.017(3) -0.026(3) 0.003(3)
N2 0.139(5) 0.059(3) 0.103(4) -0.027(3) -0.033(4) -0.025(3)
O1 0.069(2) 0.050(2) 0.060(2) -0.0119(17) -0.0221(18) 0.0048(17)
O2 0.124(4) 0.055(2) 0.075(3) -0.010(2) -0.029(3) -0.008(2)
S1 0.0691(9) 0.0415(7) 0.0580(8) -0.0179(6) -0.0141(7) 0.0031(6)
S2 0.0880(12) 0.0373(7) 0.0925(12) -0.0141(7) -0.0149(9) -0.0117(7)

loop_
_atom_type_symbol
_atom_type_description
_atom_type_scat_dispersion_real
_atom_type_scat_dispersion_imag
_atom_type_scat_source
C C 0.0033 0.0016 'International Tables Vol C Tables 4.2.6.8 and 6.1.1.4'
H H 0 0 'International Tables Vol C Tables 4.2.6.8 and 6.1.1.4'
N N 0.0061 0.0033 'International Tables Vol C Tables 4.2.6.8 and 6.1.1.4'
O O 0.0106 0.006 'International Tables Vol C Tables 4.2.6.8 and 6.1.1.4'
S S 0.1246 0.1234 'International Tables Vol C Tables 4.2.6.8 and 6.1.1.4'

loop_
_geom_angle_atom_site_label_1
_geom_angle_atom_site_label_2
_geom_angle_atom_site_label_3
_geom_angle
_geom_angle_site_symmetry_1
_geom_angle_site_symmetry_3
C2 C1 C1 129.7(5) . 2_566
C2 C1 S1 108.8(3) . .
C1 C1 S1 121.5(5) 2_566 .
C1 C2 C3 125.3(4) . .
C1 C2 C4 113.7(4) . .
C3 C2 C4 121.0(4) . .
N1 C3 C2 178.7(6) . .
C5 C4 O1 129.5(4) . .
C5 C4 C2 111.9(4) . .
O1 C4 C2 118.5(4) . .
C4 C5 S1 112.6(4) . .
O1 C6 C7 110.3(4) . .
C10 C7 C6 116.0(6) . .
C10 C7 C8 113.4(6) . .
C6 C7 C8 109.1(5) . .
C9 C8 C7 113.3(7) . .
C7 C10 C11 118.4(7) . .
C12 C11 C10 114.7(8) . .
C11 C12 C13 112.7(9) . .
C15 C14 C14 128.8(6) . 2_556
C15 C14 S2 109.8(4) . .
C14 C14 S2 121.4(6) 2_556 .
C14 C15 C17 113.4(5) . .
C14 C15 C16 125.9(5) . .
C17 C15 C16 120.6(5) . .
N2 C16 C15 178.6(7) . .
O2 C17 C18 129.6(5) . .
O2 C17 C15 118.4(5) . .
C18 C17 C15 112.0(5) . .
C17 C18 S2 111.7(4) . .
O2 C19 C20 109.3(6) . .
C19 C20 C23 114.3(6) . .
C19 C20 C21 109.8(7) . .
C23 C20 C21 115.7(7) . .
C22 C21 C20 114.9(8) . .
C20 C23 C24 117.3(8) . .
C23 C24 C25 111.6(10) . .
C26 C25 C24 111.1(18) . .
C4 O1 C6 116.8(4) . .
C17 O2 C19 116.1(5) . .
C5 S1 C1 92.9(2) . .
C18 S2 C14 93.1(3) . .

loop_
_geom_bond_atom_site_label_1
_geom_bond_atom_site_label_2
_geom_bond_distance
_geom_bond_site_symmetry_2
C1 C2 1.385(6) .
C1 C1 1.434(8) 2_566
C1 S1 1.724(4) .
C2 C3 1.412(7) .
C2 C4 1.427(6) .
C3 N1 1.152(6) .
C4 C5 1.337(7) .
C4 O1 1.347(6) .
C5 S1 1.701(5) .
C6 O1 1.435(5) .
C6 C7 1.508(8) .
C7 C10 1.408(9) .
C7 C8 1.533(8) .
C8 C9 1.518(12) .
C10 C11 1.555(10) .
C11 C12 1.438(12) .
C12 C13 1.512(12) .
C14 C15 1.369(7) .
C14 C14 1.446(10) 2_556
C14 S2 1.717(5) .
C15 C17 1.420(7) .
C15 C16 1.436(8) .
C16 N2 1.137(7) .
C17 O2 1.335(7) .
C17 C18 1.363(8) .
C18 S2 1.690(6) .
C19 O2 1.443(7) .
C19 C20 1.443(9) .
C20 C23 1.490(10) .
C20 C21 1.550(10) .
C21 C22 1.449(12) .
C23 C24 1.496(12) .
C24 C25 1.520(16) .
C25 C26 1.33(3) .
